data_4504806
loop_
_publ_author_name
'Reddy, L. Sreenivas'
'Basavoju, Srinivas'
'Vangala, Venu R.'
'Nangia, Ashwini'

_publ_section_title
;
 Hydrogen Bonding in Crystal Structures ofN,N&#x2018;-Bis(3-pyridyl)urea.
 Why Is the N&#x2212;H&#x00B7;&#x00B7;&#x00B7;O Tape Synthon Absent in
 Diaryl Ureas with Electron-Withdrawing Groups?
;
_journal_issue 1
_journal_name_full 'Crystal Growth &amp; Design'
_journal_page_first 161
_journal_paper_doi 10.1021/cg0580152
_journal_volume 6
_journal_year 2006
_chemical_formula_moiety 'C11 H10 N4 O3, H2 O'
_chemical_formula_sum 'C11 H12 N4 O4'
_chemical_formula_weight 264.25
_chemical_melting_point 552
_chemical_name_common 'N,N'-bis(3-pyridyl-N-oxide)urea dihydrate'
_chemical_name_systematic
; 
 N,N'-bis(3-pyridyl-N-oxide)urea dihydrate  
;
_space_group_IT_number 15
_symmetry_cell_setting monoclinic
_symmetry_space_group_name_Hall '-C 2yc'
_symmetry_space_group_name_H-M 'C 1 2/c 1'
_atom_sites_solution_hydrogens geom
_atom_sites_solution_primary direct
_atom_sites_solution_secondary difmap
_audit_creation_method SHELXL-97
_cell_angle_alpha 90.00
_cell_angle_beta 90.650(2)
_cell_angle_gamma 90.00
_cell_formula_units_Z 8
_cell_length_a 7.9686(7)
_cell_length_b 12.2243(11)
_cell_length_c 24.538(2)
_cell_measurement_reflns_used 4983
_cell_measurement_temperature 298(2)
_cell_measurement_theta_max 23.67
_cell_measurement_theta_min 3.05
_cell_volume 2390.1(4)
_computing_cell_refinement 'Bruker SMART'
_computing_data_collection 'Bruker SMART'
_computing_data_reduction 'Bruker SAINT'
_computing_structure_refinement 'SHELXL-97 (Sheldrick, 1997)'
_computing_structure_solution 'SHELXS-97 (Sheldrick, 1990)'
_diffrn_ambient_temperature 298(2)
_diffrn_measured_fraction_theta_full 0.999
_diffrn_measured_fraction_theta_max 0.999
_diffrn_measurement_device_type 'CCD area detector'
_diffrn_measurement_method 'phi and omega scans'
_diffrn_radiation_monochromator graphite
_diffrn_radiation_source 'fine-focus sealed tube'
_diffrn_radiation_type MoK\a
_diffrn_radiation_wavelength 0.71073
_diffrn_reflns_av_R_equivalents 0.0340
_diffrn_reflns_av_sigmaI/netI 0.0191
_diffrn_reflns_limit_h_max 9
_diffrn_reflns_limit_h_min -9
_diffrn_reflns_limit_k_max 15
_diffrn_reflns_limit_k_min -15
_diffrn_reflns_limit_l_max 30
_diffrn_reflns_limit_l_min -30
_diffrn_reflns_number 17207
_diffrn_reflns_theta_full 26.06
_diffrn_reflns_theta_max 26.06
_diffrn_reflns_theta_min 1.66
_exptl_absorpt_coefficient_mu 0.115
_exptl_absorpt_correction_T_max 0.9875
_exptl_absorpt_correction_T_min 0.9577
_exptl_absorpt_correction_type multi-scan
_exptl_absorpt_process_details 'Bruker AXS SADABS program'
_exptl_crystal_colour colourless
_exptl_crystal_density_diffrn 1.469
_exptl_crystal_density_method 'not measured'
_exptl_crystal_description rhombus
_exptl_crystal_F_000 1104
_exptl_crystal_size_max 0.38
_exptl_crystal_size_mid 0.24
_exptl_crystal_size_min 0.11
_refine_diff_density_max 0.179
_refine_diff_density_min -0.169
_refine_diff_density_rms 0.037
_refine_ls_extinction_method none
_refine_ls_goodness_of_fit_ref 1.124
_refine_ls_hydrogen_treatment mixed
_refine_ls_matrix_type full
_refine_ls_number_parameters 189
_refine_ls_number_reflns 2349
_refine_ls_number_restraints 0
_refine_ls_restrained_S_all 1.124
_refine_ls_R_factor_all 0.0559
_refine_ls_R_factor_gt 0.0462
_refine_ls_shift/su_max 0.001
_refine_ls_shift/su_mean 0.000
_refine_ls_structure_factor_coef Fsqd
_refine_ls_weighting_details 'calc w=1/[\s^2^(Fo^2^)+(0.0432P)^2^+1.4997P] where P=(Fo^2^+2Fc^2^)/3'
_refine_ls_weighting_scheme calc
_refine_ls_wR_factor_gt 0.1045
_refine_ls_wR_factor_ref 0.1097
_reflns_number_gt 1994
_reflns_number_total 2349
_reflns_threshold_expression >2sigma(I)
_cod_data_source_file cg0580152_dipyurea_n-oxide_8_hydrate.cif
_cod_data_source_block an196_1,3-bis(3-pyridyl-N-oxide)urea
_cod_depositor_comments
;
The following automatic conversions were performed:

'_chemical_melting_point' value '552K' was changed to '552' - the
value should be numeric and without a unit
designator.

'_symmetry_cell_setting' value 'Monoclinic' changed to
'monoclinic' according to
/home/saulius/struct/CIF-dictionaries/cif_core.dic dictionary named
'cif_core.dic' version 2.4.1 from 2010-06-29.

Automatic conversion script
Id: cif_fix_values 1715 2011-07-08 13:25:40Z adriana 
;
_cod_original_sg_symbol_Hall '-C 2yc '
_cod_original_sg_symbol_H-M 'C 2/ c'
_cod_database_code 4504806

loop_
_symmetry_equiv_pos_as_xyz
'x, y, z'
'x, -y, z+1/2'
'x+1/2, y+1/2, z'
'x+1/2, -y+1/2, z+1/2'
'-x, -y, -z'
'-x, y, -z-1/2'
'-x+1/2, -y+1/2, -z'
'-x+1/2, y+1/2, -z-1/2'

loop_
_atom_site_label
_atom_site_type_symbol
_atom_site_fract_x
_atom_site_fract_y
_atom_site_fract_z
_atom_site_U_iso_or_equiv
_atom_site_adp_type
_atom_site_occupancy
_atom_site_symmetry_multiplicity
_atom_site_calc_flag
_atom_site_refinement_flags
O1 O 0.14407(16) 0.93604(10) 0.03513(5) 0.0503(3) Uani 1 1 d .
O2 O -0.01366(18) 0.63634(11) -0.06968(6) 0.0576(4) Uani 1 1 d .
N3 N 0.05452(17) 0.72332(11) -0.09221(6) 0.0416(4) Uani 1 1 d .
N1 N 0.3086(2) 1.08793(12) 0.02350(6) 0.0467(4) Uani 1 1 d .
N2 N 0.2559(2) 0.97679(13) -0.04798(6) 0.0464(4) Uani 1 1 d .
C6 C 0.1156(2) 0.80215(14) -0.05908(7) 0.0409(4) Uani 1 1 d .
H6 H 0.1083 0.7942 -0.0215 0.049 Uiso 1 1 calc R
N4 N 0.2922(2) 1.11545(14) 0.17166(6) 0.0516(4) Uani 1 1 d .
C2 C 0.1890(2) 0.89457(13) -0.08068(7) 0.0383(4) Uani 1 1 d .
C1 C 0.2290(2) 0.99422(13) 0.00625(7) 0.0399(4) Uani 1 1 d .
O3 O 0.2436(2) 1.05991(14) 0.21459(6) 0.0731(5) Uani 1 1 d .
C4 C 0.1373(3) 0.82152(16) -0.16912(8) 0.0509(5) Uani 1 1 d .
H4 H 0.1443 0.8272 -0.2068 0.061 Uiso 1 1 calc R
C3 C 0.2006(2) 0.90354(15) -0.13684(7) 0.0476(5) Uani 1 1 d .
H3 H 0.2507 0.9645 -0.1524 0.057 Uiso 1 1 calc R
C11 C 0.2729(2) 1.07122(15) 0.12158(7) 0.0467(4) Uani 1 1 d .
H11 H 0.2255 1.0021 0.1177 0.056 Uiso 1 1 calc R
C5 C 0.0636(2) 0.73108(15) -0.14649(7) 0.0473(4) Uani 1 1 d .
H5 H 0.0204 0.6758 -0.1686 0.057 Uiso 1 1 calc R
C7 C 0.3230(2) 1.12817(14) 0.07618(7) 0.0410(4) Uani 1 1 d .
C8 C 0.3944(2) 1.23165(15) 0.08332(8) 0.0494(5) Uani 1 1 d .
H8 H 0.4294 1.2719 0.0534 0.059 Uiso 1 1 calc R
C10 C 0.3611(3) 1.21543(17) 0.17884(9) 0.0579(5) Uani 1 1 d .
H10 H 0.3733 1.2445 0.2137 0.069 Uiso 1 1 calc R
C9 C 0.4123(3) 1.27301(16) 0.13479(9) 0.0563(5) Uani 1 1 d .
H9 H 0.4603 1.3417 0.1397 0.068 Uiso 1 1 calc R
O4 O 0.0000 0.9142(2) 0.2500 0.0831(8) Uani 1 2 d S
O5 O 0.5000 0.9236(3) 0.2500 0.1144(13) Uani 1 2 d S
H1 H 0.369(2) 1.1194(16) -0.0019(8) 0.047(5) Uiso 1 1 d .
H2 H 0.313(2) 1.0201(17) -0.0646(8) 0.049(6) Uiso 1 1 d .
H4A H 0.070(4) 0.959(2) 0.2361(13) 0.111(11) Uiso 1 1 d .
H5A H 0.585(4) 0.969(3) 0.2584(15) 0.140(14) Uiso 1 1 d .

loop_
_atom_site_aniso_label
_atom_site_aniso_U_11
_atom_site_aniso_U_22
_atom_site_aniso_U_33
_atom_site_aniso_U_23
_atom_site_aniso_U_13
_atom_site_aniso_U_12
O1 0.0572(8) 0.0489(7) 0.0449(7) 0.0010(6) 0.0067(6) -0.0191(6)
O2 0.0711(9) 0.0439(7) 0.0579(9) 0.0030(6) 0.0086(7) -0.0280(6)
N3 0.0430(8) 0.0374(8) 0.0445(9) 0.0011(6) 0.0026(6) -0.0110(6)
N1 0.0584(9) 0.0411(8) 0.0406(9) -0.0001(7) 0.0052(7) -0.0151(7)
N2 0.0541(9) 0.0421(8) 0.0432(9) 0.0010(7) 0.0068(7) -0.0207(7)
C6 0.0452(9) 0.0419(9) 0.0356(9) 0.0014(7) 0.0016(7) -0.0097(8)
N4 0.0571(9) 0.0552(10) 0.0427(9) -0.0015(7) 0.0050(7) 0.0013(8)
C2 0.0371(8) 0.0357(9) 0.0421(10) 0.0010(7) 0.0016(7) -0.0061(7)
C1 0.0403(9) 0.0371(9) 0.0423(10) 0.0025(7) 0.0009(7) -0.0065(7)
O3 0.0979(12) 0.0775(11) 0.0442(8) 0.0046(7) 0.0128(8) -0.0114(9)
C4 0.0652(12) 0.0526(11) 0.0350(10) 0.0012(8) 0.0024(8) -0.0070(9)
C3 0.0583(11) 0.0405(10) 0.0442(11) 0.0064(8) 0.0068(8) -0.0092(8)
C11 0.0514(10) 0.0415(10) 0.0471(11) -0.0035(8) 0.0027(8) -0.0022(8)
C5 0.0538(11) 0.0449(10) 0.0433(10) -0.0059(8) -0.0002(8) -0.0087(8)
C7 0.0407(9) 0.0385(9) 0.0439(10) -0.0016(7) 0.0015(7) -0.0002(7)
C8 0.0543(11) 0.0407(10) 0.0534(11) -0.0019(8) 0.0027(9) -0.0049(8)
C10 0.0633(12) 0.0584(12) 0.0520(12) -0.0153(10) -0.0006(10) -0.0036(10)
C9 0.0613(12) 0.0438(10) 0.0638(13) -0.0128(10) 0.0010(10) -0.0072(9)
O4 0.097(2) 0.0486(14) 0.104(2) 0.000 0.0043(16) 0.000
O5 0.164(3) 0.0667(18) 0.111(3) 0.000 -0.066(2) 0.000

loop_
_atom_type_symbol
_atom_type_description
_atom_type_scat_dispersion_real
_atom_type_scat_dispersion_imag
_atom_type_scat_source
C C 0.0033 0.0016 'International Tables Vol C Tables 4.2.6.8 and 6.1.1.4'
H H 0.0000 0.0000 'International Tables Vol C Tables 4.2.6.8 and 6.1.1.4'
N N 0.0061 0.0033 'International Tables Vol C Tables 4.2.6.8 and 6.1.1.4'
O O 0.0106 0.0060 'International Tables Vol C Tables 4.2.6.8 and 6.1.1.4'

loop_
_geom_angle_atom_site_label_1
_geom_angle_atom_site_label_2
_geom_angle_atom_site_label_3
_geom_angle
O2 N3 C5 120.11(14)
O2 N3 C6 118.13(14)
C5 N3 C6 121.76(15)
C1 N1 C7 128.03(16)
C1 N1 H1 113.5(13)
C7 N1 H1 117.8(13)
C1 N2 C2 127.71(15)
C1 N2 H2 118.9(14)
C2 N2 H2 113.3(14)
N3 C6 C2 120.34(16)
N3 C6 H6 119.8
C2 C6 H6 119.8
O3 N4 C11 119.40(17)
O3 N4 C10 119.06(17)
C11 N4 C10 121.54(17)
C6 C2 C3 118.65(16)
C6 C2 N2 122.14(16)
C3 C2 N2 119.17(15)
O1 C1 N2 124.82(16)
O1 C1 N1 124.50(16)
N2 C1 N1 110.67(15)
C3 C4 C5 120.80(17)
C3 C4 H4 119.6
C5 C4 H4 119.6
C4 C3 C2 119.23(16)
C4 C3 H3 120.4
C2 C3 H3 120.4
N4 C11 C7 120.21(17)
N4 C11 H11 119.9
C7 C11 H11 119.9
N3 C5 C4 119.22(17)
N3 C5 H5 120.4
C4 C5 H5 120.4
C11 C7 N1 123.60(16)
C11 C7 C8 118.54(17)
N1 C7 C8 117.86(16)
C9 C8 C7 119.27(18)
C9 C8 H8 120.4
C7 C8 H8 120.4
N4 C10 C9 119.43(18)
N4 C10 H10 120.3
C9 C10 H10 120.3
C10 C9 C8 121.02(19)
C10 C9 H9 119.5
C8 C9 H9 119.5

loop_
_geom_bond_atom_site_label_1
_geom_bond_atom_site_label_2
_geom_bond_distance
O1 C1 1.2153(19)
O2 N3 1.3185(18)
N3 C5 1.338(2)
N3 C6 1.348(2)
N1 C1 1.374(2)
N1 C7 1.386(2)
N1 H1 0.88(2)
N2 C1 1.367(2)
N2 C2 1.389(2)
N2 H2 0.81(2)
C6 C2 1.381(2)
C6 H6 0.9300
N4 O3 1.315(2)
N4 C11 1.350(2)
N4 C10 1.350(3)
C2 C3 1.387(2)
C4 C3 1.371(3)
C4 C5 1.372(3)
C4 H4 0.9300
C3 H3 0.9300
C11 C7 1.377(3)
C11 H11 0.9300
C5 H5 0.9300
C7 C8 1.397(3)
C8 C9 1.366(3)
C8 H8 0.9300
C10 C9 1.356(3)
C10 H10 0.9300
C9 H9 0.9300
O4 H4A 0.85(3)
O5 H5A 0.90(3)
